data_7047123
loop_
_publ_author_name
'Icsel, Ceyda'
'Yilmaz, Veysel T.'
'Ayg\"un, Muhittin'
'Cevatemre, Buse'
'Alper, Pinar'
'Ulukaya, Engin'

_publ_section_title
;
 Palladium(II) and platinum(II) saccharinate complexes with
 bis(diphenylphosphino)methane/ethane: synthesis, S-phase arrest and
 ROS-mediated apoptosis in human colon cancer cells
;
_journal_name_full 'Dalton Transactions'
_journal_paper_doi 10.1039/C8DT02389A
_journal_year 2018
_chemical_formula_moiety 'C50 H44 P4 Pd, 2(C7 H4 N O3 S)'
_chemical_formula_sum 'C64 H52 N2 O6 P4 Pd S2'
_chemical_formula_weight 1239.47
_chemical_name_systematic
;
 ? 
;
_space_group_crystal_system triclinic
_space_group_IT_number 2
_space_group_name_Hall '-P 1'
_space_group_name_H-M_alt 'P -1'
_symmetry_space_group_name_Hall '-P 1'
_symmetry_space_group_name_H-M 'P -1'
_atom_sites_solution_hydrogens geom
_atom_sites_solution_primary dual
_audit_creation_date 2018-03-17
_audit_creation_method
;
Olex2 1.2
(compiled 2017.08.10 svn.r3458 for OlexSys, GUI svn.r5381)
;
_audit_update_record
;
2018-06-06 deposited with the CCDC.
2018-07-24 downloaded from the CCDC.
;
_cell_angle_alpha 76.066(5)
_cell_angle_beta 66.277(4)
_cell_angle_gamma 85.214(4)
_cell_formula_units_Z 1
_cell_length_a 11.1137(4)
_cell_length_b 11.1173(8)
_cell_length_c 13.1286(6)
_cell_measurement_reflns_used 4728
_cell_measurement_temperature 293(2)
_cell_measurement_theta_max 27.9970
_cell_measurement_theta_min 3.2360
_cell_volume 1441.17(14)
_computing_cell_refinement
;
CrysAlisPro, Agilent Technologies,
Version 1.171.37.35 (release 13-08-2014 CrysAlis171 .NET)
(compiled Aug 13 2014,18:06:01)
;
_computing_data_collection
;
CrysAlisPro, Agilent Technologies,
Version 1.171.37.35 (release 13-08-2014 CrysAlis171 .NET)
(compiled Aug 13 2014,18:06:01)
;
_computing_data_reduction
;
CrysAlisPro, Agilent Technologies,
Version 1.171.37.35 (release 13-08-2014 CrysAlis171 .NET)
(compiled Aug 13 2014,18:06:01)
;
_computing_molecular_graphics 'Olex2 (Dolomanov et al., 2009)'
_computing_publication_material 'Olex2 (Dolomanov et al., 2009)'
_computing_structure_refinement 'ShelXL (Sheldrick, 2015)'
_computing_structure_solution 'ShelXT (Sheldrick, 2015)'
_diffrn_ambient_temperature 293(2)
_diffrn_detector 'CCD plate'
_diffrn_detector_area_resol_mean 8.0667
_diffrn_detector_type Eos
_diffrn_measured_fraction_theta_full 0.998
_diffrn_measured_fraction_theta_max 0.998
_diffrn_measurement_details
;
#__ type_ start__ end____ width___ exp.time_
  1 omega  -48.00   26.00   1.0000   25.4850
omega____ theta____ kappa____ phi______ frames
    -       17.2817  -57.0000  -90.0000 74

#__ type_ start__ end____ width___ exp.time_
  2 omega  -24.00   19.00   1.0000   25.4850
omega____ theta____ kappa____ phi______ frames
    -      -19.3130  -99.0000 -150.0000 43

#__ type_ start__ end____ width___ exp.time_
  3 omega  -42.00  -13.00   1.0000   25.4850
omega____ theta____ kappa____ phi______ frames
    -       17.2817  -57.0000 -120.0000 29

#__ type_ start__ end____ width___ exp.time_
  4 omega  -12.00   16.00   1.0000   25.4850
omega____ theta____ kappa____ phi______ frames
    -      -19.3130  -99.0000   60.0000 28

#__ type_ start__ end____ width___ exp.time_
  5 omega  -89.00   11.00   1.0000   25.4850
omega____ theta____ kappa____ phi______ frames
    -      -19.3130  -77.0000   30.0000 100

#__ type_ start__ end____ width___ exp.time_
  6 omega  -40.00   46.00   1.0000   25.4850
omega____ theta____ kappa____ phi______ frames
    -      -19.3130   77.0000  150.0000 86

#__ type_ start__ end____ width___ exp.time_
  7 omega    4.00   29.00   1.0000   25.4850
omega____ theta____ kappa____ phi______ frames
    -      -19.3130   96.0000  -21.0000 25

#__ type_ start__ end____ width___ exp.time_
  8 omega   49.00   84.00   1.0000   25.4850
omega____ theta____ kappa____ phi______ frames
    -       17.2817  178.0000  -90.0000 35

#__ type_ start__ end____ width___ exp.time_
  9 omega  -60.00  -16.00   1.0000   25.4850
omega____ theta____ kappa____ phi______ frames
    -      -19.3130   96.0000  -21.0000 44
;
_diffrn_measurement_device 'four-circle diffractometer'
_diffrn_measurement_device_type 'Xcalibur, Eos'
_diffrn_measurement_method '\w scans'
_diffrn_orient_matrix_UB_11 0.0113006000
_diffrn_orient_matrix_UB_12 -0.0590590000
_diffrn_orient_matrix_UB_13 -0.0135609000
_diffrn_orient_matrix_UB_21 -0.0007404000
_diffrn_orient_matrix_UB_22 -0.0269383000
_diffrn_orient_matrix_UB_23 0.0550278000
_diffrn_orient_matrix_UB_31 -0.0687952000
_diffrn_orient_matrix_UB_32 -0.0104198000
_diffrn_orient_matrix_UB_33 0.0214506000
_diffrn_radiation_monochromator graphite
_diffrn_radiation_probe x-ray
_diffrn_radiation_type MoK\a
_diffrn_radiation_wavelength 0.71073
_diffrn_reflns_av_R_equivalents 0.0360
_diffrn_reflns_av_unetI/netI 0.0548
_diffrn_reflns_Laue_measured_fraction_full 0.998
_diffrn_reflns_Laue_measured_fraction_max 0.998
_diffrn_reflns_limit_h_max 13
_diffrn_reflns_limit_h_min -13
_diffrn_reflns_limit_k_max 13
_diffrn_reflns_limit_k_min -13
_diffrn_reflns_limit_l_max 15
_diffrn_reflns_limit_l_min -16
_diffrn_reflns_number 12075
_diffrn_reflns_point_group_measured_fraction_full 0.998
_diffrn_reflns_point_group_measured_fraction_max 0.998
_diffrn_reflns_theta_full 26.000
_diffrn_reflns_theta_max 26.372
_diffrn_reflns_theta_min 3.129
_diffrn_source 'Enhance (Mo) X-ray Source'
_exptl_absorpt_coefficient_mu 0.560
_exptl_absorpt_correction_T_max 0.925
_exptl_absorpt_correction_T_min 0.819
_exptl_absorpt_correction_type analytical
_exptl_absorpt_process_details
;
CrysAlisPro, Agilent Technologies,
Version 1.171.37.35 (release 13-08-2014 CrysAlis171 .NET)
(compiled Aug 13 2014,18:06:01)
Analytical numeric absorption correction using a multifaceted crystal
            model based on expressions derived by R.C. Clark & J.S. Reid.
(Clark, R. C. & Reid, J. S. (1995). Acta Cryst. A51, 887-897)
Empirical absorption correction using spherical harmonics,
 implemented in SCALE3 ABSPACK scaling algorithm.
;
_exptl_crystal_colour colourless
_exptl_crystal_colour_primary colourless
_exptl_crystal_density_diffrn 1.428
_exptl_crystal_density_method 'not measured'
_exptl_crystal_description prism
_exptl_crystal_F_000 636
_exptl_crystal_size_max 0.5199
_exptl_crystal_size_mid 0.22
_exptl_crystal_size_min 0.1742
_refine_diff_density_max 0.884
_refine_diff_density_min -0.702
_refine_diff_density_rms 0.077
_refine_ls_extinction_method none
_refine_ls_goodness_of_fit_ref 1.040
_refine_ls_hydrogen_treatment constr
_refine_ls_matrix_type full
_refine_ls_number_parameters 358
_refine_ls_number_reflns 5872
_refine_ls_number_restraints 16
_refine_ls_restrained_S_all 1.061
_refine_ls_R_factor_all 0.0661
_refine_ls_R_factor_gt 0.0485
_refine_ls_shift/su_max 0.000
_refine_ls_shift/su_mean 0.000
_refine_ls_structure_factor_coef Fsqd
_refine_ls_weighting_details 'w=1/[\s^2^(Fo^2^)+(0.0610P)^2^+0.9796P] where P=(Fo^2^+2Fc^2^)/3'
_refine_ls_weighting_scheme calc
_refine_ls_wR_factor_gt 0.1190
_refine_ls_wR_factor_ref 0.1319
_reflns_Friedel_coverage 0.000
_reflns_number_gt 4649
_reflns_number_total 5872
_reflns_threshold_expression 'I > 2\s(I)'
_cod_data_source_file c8dt02389a2.cif
_cod_data_source_block Compound_III
_cod_database_code 7047123
_shelx_shelxl_version_number 2016/6
_chemical_oxdiff_formula 'C64 H54 N2 O6 P4 Pd S2 '
_shelx_space_group_comment
;
The symmetry employed for this shelxl refinement is uniquely defined
by the following loop, which should always be used as a source of
symmetry information in preference to the above space-group names.
They are only intended as comments.
;
_shelx_estimated_absorpt_t_max 0.909
_shelx_estimated_absorpt_t_min 0.760
_reflns_odcompleteness_completeness 99.85
_reflns_odcompleteness_iscentric 1
_reflns_odcompleteness_theta 26.32
_olex2_refinement_description
;
1. Fixed Uiso
 At 1.2 times of:
  All C(H) groups, All C(H,H) groups
2. Restrained distances
 C26-C27
 1.34 with sigma of 0.01
3. Uiso/Uaniso restraints and constraints
Uanis(C26) \\sim Ueq: with sigma of 0.1 and sigma for terminal atoms of 0.2
4. Rigid body (RIGU) restrains
 O1, C26
 with sigma for 1-2 distances of 0.002 and sigma for 1-3 distances of 0.002
 N1, C26
 with sigma for 1-2 distances of 0.002 and sigma for 1-3 distances of 0.002
 C26, C27
 with sigma for 1-2 distances of 0.002 and sigma for 1-3 distances of 0.002
5.a Secondary CH2 refined with riding coordinates:
 C1(H1A,H1B)
5.b Aromatic/amide H refined with riding coordinates:
 C3(H3), C4(H4), C5(H5), C6(H6), C7(H7), C9(H9), C10(H10), C11(H11), C12(H12),
 C13(H13), C15(H15), C16(H16), C17(H17), C18(H18), C19(H19), C21(H21), C22(H22),
  C23(H23), C24(H24), C25(H25), C28(H28), C29(H29), C30(H30), C31(H31)
;
_olex2_submission_special_instructions 'No special instructions were received'

loop_
_space_group_symop_operation_xyz
'x, y, z'
'-x, -y, -z'

loop_
_atom_site_label
_atom_site_type_symbol
_atom_site_fract_x
_atom_site_fract_y
_atom_site_fract_z
_atom_site_U_iso_or_equiv
_atom_site_adp_type
_atom_site_occupancy
_atom_site_site_symmetry_order
_atom_site_calc_flag
_atom_site_refinement_flags_posn
_atom_site_refinement_flags_adp
_atom_site_refinement_flags_occupancy
Pd1 Pd 0.500000 1.000000 0.500000 0.03733(14) Uani 1 2 d S T P
P1 P 0.50829(8) 0.83525(9) 0.64473(7) 0.0368(2) Uani 1 1 d . . .
P2 P 0.31620(8) 0.87334(9) 0.56615(7) 0.0377(2) Uani 1 1 d . . .
C1 C 0.3972(3) 0.7395(4) 0.6230(3) 0.0406(8) Uani 1 1 d . . .
H1A H 0.443453 0.689713 0.567887 0.049 Uiso 1 1 calc R . .
H1B H 0.337726 0.687893 0.693725 0.049 Uiso 1 1 calc R . .
C2 C 0.6562(3) 0.7513(4) 0.6391(3) 0.0406(8) Uani 1 1 d . . .
C3 C 0.7250(4) 0.7008(4) 0.5467(3) 0.0559(11) Uani 1 1 d . . .
H3 H 0.692577 0.706219 0.490569 0.067 Uiso 1 1 calc R . .
C4 C 0.8423(4) 0.6420(5) 0.5368(4) 0.0689(13) Uani 1 1 d . . .
H4 H 0.888254 0.607267 0.474310 0.083 Uiso 1 1 calc R . .
C5 C 0.8913(4) 0.6346(5) 0.6185(4) 0.0669(13) Uani 1 1 d . . .
H5 H 0.970321 0.594868 0.611566 0.080 Uiso 1 1 calc R . .
C6 C 0.8245(4) 0.6852(5) 0.7098(4) 0.0669(13) Uani 1 1 d . . .
H6 H 0.858038 0.679701 0.765169 0.080 Uiso 1 1 calc R . .
C7 C 0.7066(4) 0.7451(5) 0.7214(3) 0.0572(11) Uani 1 1 d . . .
H7 H 0.661896 0.780610 0.783489 0.069 Uiso 1 1 calc R . .
C8 C 0.4312(3) 0.8649(4) 0.7856(3) 0.0411(8) Uani 1 1 d . . .
C9 C 0.4593(4) 0.9754(5) 0.8032(4) 0.0608(11) Uani 1 1 d . . .
H9 H 0.512171 1.035438 0.741905 0.073 Uiso 1 1 calc R . .
C10 C 0.4078(5) 0.9962(5) 0.9136(4) 0.0765(15) Uani 1 1 d . . .
H10 H 0.428802 1.068836 0.926465 0.092 Uiso 1 1 calc R . .
C11 C 0.3266(5) 0.9096(6) 1.0023(4) 0.0738(15) Uani 1 1 d . . .
H11 H 0.292436 0.923748 1.075624 0.089 Uiso 1 1 calc R . .
C12 C 0.2948(5) 0.8031(6) 0.9853(4) 0.0733(14) Uani 1 1 d . . .
H12 H 0.237490 0.745942 1.046465 0.088 Uiso 1 1 calc R . .
C13 C 0.3477(4) 0.7792(5) 0.8767(3) 0.0591(11) Uani 1 1 d . . .
H13 H 0.326857 0.705484 0.865357 0.071 Uiso 1 1 calc R . .
C14 C 0.1826(3) 0.9096(3) 0.6883(3) 0.0386(8) Uani 1 1 d . . .
C15 C 0.0876(4) 0.8200(4) 0.7595(3) 0.0523(10) Uani 1 1 d . . .
H15 H 0.089623 0.744223 0.740563 0.063 Uiso 1 1 calc R . .
C16 C -0.0099(4) 0.8422(5) 0.8583(4) 0.0647(13) Uani 1 1 d . . .
H16 H -0.072929 0.781415 0.906628 0.078 Uiso 1 1 calc R . .
C17 C -0.0132(4) 0.9556(5) 0.8849(4) 0.0625(12) Uani 1 1 d . . .
H17 H -0.078692 0.970642 0.951806 0.075 Uiso 1 1 calc R . .
C18 C 0.0778(4) 1.0455(5) 0.8147(4) 0.0594(11) Uani 1 1 d . . .
H18 H 0.073141 1.122081 0.832898 0.071 Uiso 1 1 calc R . .
C19 C 0.1775(4) 1.0235(4) 0.7160(3) 0.0483(9) Uani 1 1 d . . .
H19 H 0.240662 1.084507 0.668593 0.058 Uiso 1 1 calc R . .
C20 C 0.2456(3) 0.8351(4) 0.4756(3) 0.0407(8) Uani 1 1 d . . .
C21 C 0.1748(4) 0.9275(5) 0.4328(3) 0.0581(11) Uani 1 1 d . . .
H21 H 0.163099 1.003560 0.453079 0.070 Uiso 1 1 calc R . .
C22 C 0.1220(4) 0.9053(5) 0.3599(4) 0.0700(14) Uani 1 1 d . . .
H22 H 0.074982 0.966980 0.330690 0.084 Uiso 1 1 calc R . .
C23 C 0.1383(4) 0.7936(6) 0.3306(4) 0.0705(14) Uani 1 1 d . . .
H23 H 0.102102 0.779365 0.281817 0.085 Uiso 1 1 calc R . .
C24 C 0.2073(5) 0.7030(5) 0.3725(4) 0.0709(14) Uani 1 1 d . . .
H24 H 0.217599 0.626960 0.352295 0.085 Uiso 1 1 calc R . .
C25 C 0.2626(4) 0.7229(5) 0.4450(4) 0.0576(11) Uani 1 1 d . . .
H25 H 0.310621 0.660950 0.472606 0.069 Uiso 1 1 calc R . .
S1 S 0.12510(11) 0.41529(12) 0.79328(10) 0.0612(3) Uani 1 1 d . . .
O1 O 0.4177(3) 0.2571(4) 0.6482(3) 0.0830(11) Uani 1 1 d . U .
O2 O 0.0064(3) 0.3472(4) 0.8694(3) 0.0953(13) Uani 1 1 d . . .
O3 O 0.1030(5) 0.5389(4) 0.7441(4) 0.1091(15) Uani 1 1 d . . .
N1 N 0.2158(4) 0.3448(4) 0.6999(3) 0.0716(12) Uani 1 1 d . U .
C26 C 0.3386(4) 0.3284(6) 0.7010(4) 0.0827(18) Uani 1 1 d D U .
C27 C 0.3436(4) 0.3587(5) 0.8033(3) 0.0597(11) Uani 1 1 d D U .
C28 C 0.4471(5) 0.3448(6) 0.8399(5) 0.0876(17) Uani 1 1 d . . .
H28 H 0.524740 0.306697 0.802146 0.105 Uiso 1 1 calc R . .
C29 C 0.4298(7) 0.3899(6) 0.9347(6) 0.097(2) Uani 1 1 d . . .
H29 H 0.497470 0.381351 0.960346 0.116 Uiso 1 1 calc R . .
C30 C 0.3171(6) 0.4462(5) 0.9914(4) 0.0818(16) Uani 1 1 d . . .
H30 H 0.309749 0.474977 1.054559 0.098 Uiso 1 1 calc R . .
C31 C 0.2142(5) 0.4613(4) 0.9570(4) 0.0639(12) Uani 1 1 d . . .
H31 H 0.137052 0.499554 0.995351 0.077 Uiso 1 1 calc R . .
C32 C 0.2312(4) 0.4165(4) 0.8624(3) 0.0504(9) Uani 1 1 d . . .

loop_
_atom_site_aniso_label
_atom_site_aniso_U_11
_atom_site_aniso_U_22
_atom_site_aniso_U_33
_atom_site_aniso_U_23
_atom_site_aniso_U_13
_atom_site_aniso_U_12
Pd1 0.0311(2) 0.0476(3) 0.0348(2) -0.00176(16) -0.01771(15) -0.00554(15)
P1 0.0346(4) 0.0429(6) 0.0345(4) -0.0040(4) -0.0178(4) -0.0008(4)
P2 0.0307(4) 0.0451(6) 0.0390(5) -0.0067(4) -0.0163(4) -0.0045(4)
C1 0.0368(17) 0.046(2) 0.0411(19) -0.0106(16) -0.0173(15) 0.0021(15)
C2 0.0355(17) 0.047(2) 0.0375(18) -0.0017(16) -0.0172(15) -0.0011(15)
C3 0.050(2) 0.079(3) 0.046(2) -0.021(2) -0.0264(18) 0.017(2)
C4 0.055(3) 0.093(4) 0.061(3) -0.028(3) -0.025(2) 0.025(2)
C5 0.041(2) 0.091(4) 0.065(3) -0.012(3) -0.024(2) 0.017(2)
C6 0.047(2) 0.102(4) 0.061(3) -0.013(3) -0.036(2) 0.006(2)
C7 0.047(2) 0.083(3) 0.050(2) -0.019(2) -0.0273(18) 0.007(2)
C8 0.0365(17) 0.050(2) 0.0389(18) -0.0063(16) -0.0198(15) 0.0025(15)
C9 0.063(3) 0.062(3) 0.055(2) -0.016(2) -0.018(2) -0.006(2)
C10 0.091(4) 0.085(4) 0.069(3) -0.041(3) -0.034(3) 0.007(3)
C11 0.060(3) 0.111(5) 0.047(2) -0.029(3) -0.013(2) 0.010(3)
C12 0.063(3) 0.100(4) 0.044(2) -0.010(3) -0.010(2) -0.009(3)
C13 0.060(2) 0.067(3) 0.045(2) -0.005(2) -0.0165(19) -0.014(2)
C14 0.0321(16) 0.046(2) 0.0398(18) -0.0068(16) -0.0176(14) -0.0036(14)
C15 0.043(2) 0.053(3) 0.057(2) -0.012(2) -0.0137(18) -0.0085(18)
C16 0.049(2) 0.085(4) 0.048(2) -0.004(2) -0.0115(19) -0.015(2)
C17 0.050(2) 0.097(4) 0.045(2) -0.024(2) -0.0201(19) 0.006(2)
C18 0.065(3) 0.069(3) 0.063(3) -0.033(2) -0.036(2) 0.014(2)
C19 0.048(2) 0.050(3) 0.054(2) -0.0114(19) -0.0274(18) -0.0018(17)
C20 0.0305(16) 0.054(2) 0.0370(18) -0.0080(16) -0.0129(14) -0.0066(15)
C21 0.058(2) 0.067(3) 0.058(2) -0.008(2) -0.034(2) -0.003(2)
C22 0.065(3) 0.094(4) 0.064(3) -0.008(3) -0.043(2) -0.002(3)
C23 0.058(3) 0.114(5) 0.051(2) -0.021(3) -0.030(2) -0.014(3)
C24 0.067(3) 0.092(4) 0.069(3) -0.036(3) -0.030(2) -0.009(3)
C25 0.049(2) 0.071(3) 0.062(3) -0.021(2) -0.028(2) -0.003(2)
S1 0.0589(6) 0.0612(8) 0.0720(7) -0.0234(6) -0.0308(6) 0.0060(5)
O1 0.073(2) 0.110(3) 0.077(2) -0.047(2) -0.0297(18) 0.020(2)
O2 0.0543(19) 0.123(4) 0.105(3) -0.053(3) -0.0100(19) -0.013(2)
O3 0.145(4) 0.065(3) 0.166(4) -0.036(3) -0.111(3) 0.034(3)
N1 0.057(2) 0.114(4) 0.055(2) -0.035(2) -0.0261(18) 0.006(2)
C26 0.055(2) 0.152(5) 0.080(3) -0.083(4) -0.043(2) 0.043(3)
C27 0.055(2) 0.077(3) 0.053(2) -0.017(2) -0.026(2) 0.000(2)
C28 0.072(3) 0.114(5) 0.091(4) -0.025(4) -0.047(3) 0.007(3)
C29 0.112(5) 0.108(5) 0.106(5) -0.018(4) -0.082(4) -0.008(4)
C30 0.126(5) 0.074(4) 0.063(3) -0.012(3) -0.053(3) -0.024(3)
C31 0.080(3) 0.058(3) 0.050(2) -0.015(2) -0.018(2) -0.012(2)
C32 0.056(2) 0.052(3) 0.041(2) -0.0077(18) -0.0169(18) -0.0088(19)

loop_
_atom_type_symbol
_atom_type_description
_atom_type_scat_dispersion_real
_atom_type_scat_dispersion_imag
_atom_type_scat_source
C C 0.0033 0.0016 'International Tables Vol C Tables 4.2.6.8 and 6.1.1.4'
H H 0.0000 0.0000 'International Tables Vol C Tables 4.2.6.8 and 6.1.1.4'
N N 0.0061 0.0033 'International Tables Vol C Tables 4.2.6.8 and 6.1.1.4'
O O 0.0106 0.0060 'International Tables Vol C Tables 4.2.6.8 and 6.1.1.4'
P P 0.1023 0.0942 'International Tables Vol C Tables 4.2.6.8 and 6.1.1.4'
Pd Pd -0.9988 1.0072 'International Tables Vol C Tables 4.2.6.8 and 6.1.1.4'
S S 0.1246 0.1234 'International Tables Vol C Tables 4.2.6.8 and 6.1.1.4'

loop_
_exptl_crystal_face_index_h
_exptl_crystal_face_index_k
_exptl_crystal_face_index_l
_exptl_crystal_face_perp_dist
_exptl_oxdiff_crystal_face_indexfrac_h
_exptl_oxdiff_crystal_face_indexfrac_k
_exptl_oxdiff_crystal_face_indexfrac_l
_exptl_oxdiff_crystal_face_x
_exptl_oxdiff_crystal_face_y
_exptl_oxdiff_crystal_face_z
-16 0 -6 0.2571 -16.0077 -0.0054 -6.0127 -0.0990 -0.3189 0.9723
-14 -4 -15 0.2210 -13.9933 -4.0353 -15.0067 0.2837 -0.7067 0.6828
-1 2 -16 0.0840 -0.9949 1.9454 -16.0262 0.0912 -0.9336 -0.2956
-4 -14 -11 0.1399 -3.9696 -14.0248 -10.9598 0.9321 -0.2224 0.1841
-7 6 -15 0.1405 -7.0073 5.9519 -15.0428 -0.2267 -0.9829 0.0974
-11 8 -10 0.1982 -11.0170 7.9713 -10.0463 -0.4590 -0.7594 0.4594
-13 7 -1 0.2236 -13.0219 7.0044 -1.0330 -0.5468 -0.2359 0.8007
0 -15 -1 0.0978 0.0291 -14.9940 -0.9432 0.8986 0.3520 0.1340
0 -2 -17 0.1166 0.0140 -2.0564 -17.0115 0.3523 -0.8807 -0.3444
0 2 17 0.0648 -0.0140 2.0564 17.0115 -0.3523 0.8807 0.3444
-1 14 -3 0.0876 -1.0255 13.9820 -3.0579 -0.7959 -0.5442 -0.1407
0 -14 3 0.1019 0.0248 -13.9810 3.0575 0.7845 0.5449 0.2096
0 14 11 0.0758 -0.0332 14.0285 10.9584 -0.9775 0.2251 0.0912
-1 -14 -11 0.1278 -0.9675 -14.0276 -10.9587 0.9661 -0.2244 -0.0223
15 5 3 0.2425 14.9993 4.9930 2.9896 -0.1659 0.0189 -1.0198
0 11 15 0.0704 -0.0299 11.0440 14.9745 -0.8557 0.5265 0.2082
-15 -5 -3 0.2425 -14.9993 -4.9930 -2.9896 0.1659 -0.0189 1.0198
-4 -3 -18 0.1250 -3.9863 -3.0554 -18.0103 0.3796 -0.9058 -0.0803
0 7 -13 0.0871 -0.0055 6.9515 -13.0418 -0.2338 -0.9049 -0.3518
0 -7 13 0.0871 0.0055 -6.9515 13.0418 0.2338 0.9049 0.3518
16 0 6 0.2571 16.0077 0.0054 6.0127 0.0990 0.3189 -0.9723

loop_
_geom_angle_atom_site_label_1
_geom_angle_atom_site_label_2
_geom_angle_atom_site_label_3
_geom_angle
_geom_angle_site_symmetry_1
_geom_angle_site_symmetry_3
P1 Pd1 P1 180.0 . 2_676
P2 Pd1 P1 70.66(3) 2_676 2_676
P2 Pd1 P1 70.66(3) . .
P2 Pd1 P1 109.34(3) 2_676 .
P2 Pd1 P1 109.34(3) . 2_676
P2 Pd1 P2 180.0 . 2_676
C1 P1 Pd1 92.12(11) . .
C2 P1 Pd1 123.57(12) . .
C2 P1 C1 109.97(17) . .
C8 P1 Pd1 114.17(13) . .
C8 P1 C1 109.32(17) . .
C8 P1 C2 106.36(15) . .
C1 P2 Pd1 92.55(11) . .
C14 P2 Pd1 113.57(12) . .
C14 P2 C1 105.67(16) . .
C14 P2 C20 107.26(15) . .
C20 P2 Pd1 124.17(12) . .
C20 P2 C1 111.48(17) . .
P1 C1 H1A 112.9 . .
P1 C1 H1B 112.9 . .
P2 C1 P1 93.92(18) . .
P2 C1 H1A 112.9 . .
P2 C1 H1B 112.9 . .
H1A C1 H1B 110.4 . .
C3 C2 P1 118.8(3) . .
C3 C2 C7 119.5(3) . .
C7 C2 P1 121.5(3) . .
C2 C3 H3 119.9 . .
C2 C3 C4 120.2(4) . .
C4 C3 H3 119.9 . .
C3 C4 H4 119.9 . .
C5 C4 C3 120.3(4) . .
C5 C4 H4 119.9 . .
C4 C5 H5 120.0 . .
C6 C5 C4 120.0(4) . .
C6 C5 H5 120.0 . .
C5 C6 H6 119.6 . .
C5 C6 C7 120.7(4) . .
C7 C6 H6 119.6 . .
C2 C7 H7 120.4 . .
C6 C7 C2 119.3(4) . .
C6 C7 H7 120.4 . .
C9 C8 P1 118.9(3) . .
C13 C8 P1 121.6(3) . .
C13 C8 C9 119.4(4) . .
C8 C9 H9 120.2 . .
C8 C9 C10 119.7(4) . .
C10 C9 H9 120.2 . .
C9 C10 H10 120.1 . .
C11 C10 C9 119.7(5) . .
C11 C10 H10 120.1 . .
C10 C11 H11 119.5 . .
C12 C11 C10 121.0(4) . .
C12 C11 H11 119.5 . .
C11 C12 H12 119.9 . .
C11 C12 C13 120.2(5) . .
C13 C12 H12 119.9 . .
C8 C13 C12 119.9(5) . .
C8 C13 H13 120.0 . .
C12 C13 H13 120.0 . .
C15 C14 P2 119.3(3) . .
C15 C14 C19 119.5(3) . .
C19 C14 P2 121.1(3) . .
C14 C15 H15 119.8 . .
C16 C15 C14 120.4(4) . .
C16 C15 H15 119.8 . .
C15 C16 H16 120.3 . .
C15 C16 C17 119.4(4) . .
C17 C16 H16 120.3 . .
C16 C17 H17 119.5 . .
C18 C17 C16 120.9(4) . .
C18 C17 H17 119.5 . .
C17 C18 H18 119.9 . .
C17 C18 C19 120.2(4) . .
C19 C18 H18 119.9 . .
C14 C19 H19 120.2 . .
C18 C19 C14 119.6(4) . .
C18 C19 H19 120.2 . .
C21 C20 P2 116.7(3) . .
C25 C20 P2 123.5(3) . .
C25 C20 C21 119.8(4) . .
C20 C21 H21 120.3 . .
C22 C21 C20 119.5(5) . .
C22 C21 H21 120.3 . .
C21 C22 H22 119.8 . .
C23 C22 C21 120.4(4) . .
C23 C22 H22 119.8 . .
C22 C23 H23 119.9 . .
C24 C23 C22 120.3(4) . .
C24 C23 H23 119.9 . .
C23 C24 H24 119.7 . .
C23 C24 C25 120.6(5) . .
C25 C24 H24 119.7 . .
C20 C25 C24 119.4(4) . .
C20 C25 H25 120.3 . .
C24 C25 H25 120.3 . .
O2 S1 N1 112.1(2) . .
O2 S1 C32 111.0(2) . .
O3 S1 O2 113.4(3) . .
O3 S1 N1 111.8(3) . .
O3 S1 C32 109.2(2) . .
N1 S1 C32 98.33(19) . .
C26 N1 S1 111.3(3) . .
O1 C26 N1 121.4(4) . .
O1 C26 C27 122.2(4) . .
N1 C26 C27 111.8(4) . .
C28 C27 C26 129.2(4) . .
C32 C27 C26 112.0(4) . .
C32 C27 C28 118.6(4) . .
C27 C28 H28 121.2 . .
C29 C28 C27 117.6(5) . .
C29 C28 H28 121.2 . .
C28 C29 H29 118.8 . .
C30 C29 C28 122.3(5) . .
C30 C29 H29 118.8 . .
C29 C30 H30 119.4 . .
C29 C30 C31 121.2(5) . .
C31 C30 H30 119.4 . .
C30 C31 H31 121.7 . .
C30 C31 C32 116.7(5) . .
C32 C31 H31 121.7 . .
C27 C32 S1 105.4(3) . .
C27 C32 C31 123.6(4) . .
C31 C32 S1 130.9(4) . .

loop_
_geom_bond_atom_site_label_1
_geom_bond_atom_site_label_2
_geom_bond_distance
_geom_bond_site_symmetry_2
Pd1 P1 2.3260(9) .
Pd1 P1 2.3260(9) 2_676
Pd1 P2 2.3180(9) .
Pd1 P2 2.3181(9) 2_676
P1 C1 1.841(4) .
P1 C2 1.805(3) .
P1 C8 1.798(4) .
P2 C1 1.834(4) .
P2 C14 1.799(4) .
P2 C20 1.805(3) .
C1 H1A 0.9700 .
C1 H1B 0.9700 .
C2 C3 1.372(5) .
C2 C7 1.389(5) .
C3 H3 0.9300 .
C3 C4 1.381(5) .
C4 H4 0.9300 .
C4 C5 1.370(6) .
C5 H5 0.9300 .
C5 C6 1.357(6) .
C6 H6 0.9300 .
C6 C7 1.387(6) .
C7 H7 0.9300 .
C8 C9 1.385(6) .
C8 C13 1.380(5) .
C9 H9 0.9300 .
C9 C10 1.397(6) .
C10 H10 0.9300 .
C10 C11 1.363(7) .
C11 H11 0.9300 .
C11 C12 1.354(7) .
C12 H12 0.9300 .
C12 C13 1.391(6) .
C13 H13 0.9300 .
C14 C15 1.384(5) .
C14 C19 1.390(5) .
C15 H15 0.9300 .
C15 C16 1.377(6) .
C16 H16 0.9300 .
C16 C17 1.381(7) .
C17 H17 0.9300 .
C17 C18 1.360(7) .
C18 H18 0.9300 .
C18 C19 1.385(6) .
C19 H19 0.9300 .
C20 C21 1.390(5) .
C20 C25 1.377(6) .
C21 H21 0.9300 .
C21 C22 1.383(6) .
C22 H22 0.9300 .
C22 C23 1.363(7) .
C23 H23 0.9300 .
C23 C24 1.359(7) .
C24 H24 0.9300 .
C24 C25 1.388(6) .
C25 H25 0.9300 .
S1 O2 1.433(4) .
S1 O3 1.418(4) .
S1 N1 1.571(4) .
S1 C32 1.756(4) .
O1 C26 1.241(5) .
N1 C26 1.367(5) .
C26 C27 1.484(5) .
C27 C28 1.399(6) .
C27 C32 1.380(6) .
C28 H28 0.9300 .
C28 C29 1.388(8) .
C29 H29 0.9300 .
C29 C30 1.364(8) .
C30 H30 0.9300 .
C30 C31 1.373(7) .
C31 H31 0.9300 .
C31 C32 1.385(6) .

loop_
_geom_torsion_atom_site_label_1
_geom_torsion_atom_site_label_2
_geom_torsion_atom_site_label_3
_geom_torsion_atom_site_label_4
_geom_torsion
Pd1 P1 C1 P2 -26.86(13)
Pd1 P1 C2 C3 -54.3(4)
Pd1 P1 C2 C7 120.7(3)
Pd1 P1 C8 C9 -47.1(3)
Pd1 P1 C8 C13 134.5(3)
Pd1 P2 C1 P1 26.97(13)
Pd1 P2 C14 C15 -157.9(3)
Pd1 P2 C14 C19 18.3(3)
Pd1 P2 C20 C21 -74.7(3)
Pd1 P2 C20 C25 103.0(3)
P1 C2 C3 C4 176.4(4)
P1 C2 C7 C6 -176.5(4)
P1 C8 C9 C10 -175.4(4)
P1 C8 C13 C12 177.0(3)
P2 C14 C15 C16 175.0(3)
P2 C14 C19 C18 -175.9(3)
P2 C20 C21 C22 177.9(3)
P2 C20 C25 C24 -178.3(3)
C1 P1 C2 C3 52.4(4)
C1 P1 C2 C7 -132.5(3)
C1 P1 C8 C9 -148.7(3)
C1 P1 C8 C13 33.0(4)
C1 P2 C14 C15 -58.0(3)
C1 P2 C14 C19 118.2(3)
C1 P2 C20 C21 176.4(3)
C1 P2 C20 C25 -5.9(4)
C2 P1 C1 P2 -153.88(15)
C2 P1 C8 C9 92.6(3)
C2 P1 C8 C13 -85.7(3)
C2 C3 C4 C5 -0.6(8)
C3 C2 C7 C6 -1.5(7)
C3 C4 C5 C6 0.0(8)
C4 C5 C6 C7 -0.2(8)
C5 C6 C7 C2 0.9(7)
C7 C2 C3 C4 1.3(7)
C8 P1 C1 P2 89.71(18)
C8 P1 C2 C3 170.7(3)
C8 P1 C2 C7 -14.3(4)
C8 C9 C10 C11 -2.3(7)
C9 C8 C13 C12 -1.3(6)
C9 C10 C11 C12 0.0(8)
C10 C11 C12 C13 1.6(8)
C11 C12 C13 C8 -1.0(7)
C13 C8 C9 C10 3.0(6)
C14 P2 C1 P1 -88.39(17)
C14 P2 C20 C21 61.1(3)
C14 P2 C20 C25 -121.2(3)
C14 C15 C16 C17 1.0(6)
C15 C14 C19 C18 0.3(5)
C15 C16 C17 C18 0.4(7)
C16 C17 C18 C19 -1.4(6)
C17 C18 C19 C14 1.1(6)
C19 C14 C15 C16 -1.3(6)
C20 P2 C1 P1 155.41(14)
C20 P2 C14 C15 61.1(3)
C20 P2 C14 C19 -122.7(3)
C20 C21 C22 C23 0.4(7)
C21 C20 C25 C24 -0.7(6)
C21 C22 C23 C24 -0.3(7)
C22 C23 C24 C25 -0.3(7)
C23 C24 C25 C20 0.8(7)
C25 C20 C21 C22 0.1(6)
S1 N1 C26 O1 167.5(5)
S1 N1 C26 C27 11.3(7)
O1 C26 C27 C28 18.5(10)
O1 C26 C27 C32 -166.6(5)
O2 S1 N1 C26 -124.2(4)
O2 S1 C32 C27 118.8(3)
O2 S1 C32 C31 -60.2(5)
O3 S1 N1 C26 107.2(5)
O3 S1 C32 C27 -115.5(4)
O3 S1 C32 C31 65.6(5)
N1 S1 C32 C27 1.1(4)
N1 S1 C32 C31 -177.8(4)
N1 C26 C27 C28 174.5(6)
N1 C26 C27 C32 -10.7(7)
C26 C27 C28 C29 174.9(6)
C26 C27 C32 S1 5.1(5)
C26 C27 C32 C31 -175.9(5)
C27 C28 C29 C30 -0.1(10)
C28 C27 C32 S1 -179.5(4)
C28 C27 C32 C31 -0.5(7)
C28 C29 C30 C31 -0.1(10)
C29 C30 C31 C32 0.0(8)
C30 C31 C32 S1 179.0(4)
C30 C31 C32 C27 0.3(7)
C32 S1 N1 C26 -7.4(5)
C32 C27 C28 C29 0.4(8)
